data_7123842
loop_
_publ_author_name
'Alexandropoulos, Dimitris I.'
'Dolinar, Brian'
'Xie, Haomiao'
'Vignesh, Kuduva'
'Dunbar, Kim R.'

_publ_section_title
;
 A Co8 Metallacycle Stabilized by Double Anion-\p interactions
;
_journal_name_full 'Chemical Communications'
_journal_paper_doi 10.1039/C9CC04151F
_journal_year 2019
_chemical_formula_moiety 'C184 H136 Co8 N32 O16, 1.25(C H2 Cl2), 8(C F3 O3 S), C4 H10 O'
_chemical_formula_sum 'C197.25 H148.51 Cl2.51 Co8 F24 N32 O41 S8'
_chemical_formula_weight 4895.70
_space_group_crystal_system tetragonal
_space_group_IT_number 82
_space_group_name_Hall 'I -4'
_space_group_name_H-M_alt 'I -4'
_symmetry_space_group_name_Hall 'I -4'
_symmetry_space_group_name_H-M 'I -4'
_atom_sites_solution_hydrogens geom
_audit_block_doi 10.5517/ccdc.csd.cc21wbt3
_audit_creation_date 2019-03-14
_audit_creation_method
;
Olex2 1.2
(compiled 2018.05.29 svn.r3508 for OlexSys, GUI svn.r5506)
;
_audit_update_record
;
2019-05-29 deposited with the CCDC.    2019-07-11 downloaded from the CCDC.
;
_cell_angle_alpha 90
_cell_angle_beta 90
_cell_angle_gamma 90
_cell_formula_units_Z 2
_cell_length_a 26.9720(7)
_cell_length_b 26.9720(7)
_cell_length_c 14.8470(4)
_cell_measurement_reflns_used 9871
_cell_measurement_temperature 110.0
_cell_measurement_theta_max 26.79
_cell_measurement_theta_min 2.18
_cell_volume 10801.0(5)
_computing_cell_refinement 'SAINT+ Ver. 8.34A (Bruker-AXS, 2014)'
_computing_data_collection 'APEX3(Bruker-AXS, 2015)'
_computing_data_reduction 'SAINT+ Ver. 8.34A (Bruker-AXS, 2014)'
_computing_molecular_graphics 'Olex2 (Dolomanov et al., 2009)'
_computing_publication_material 'Olex2 (Dolomanov et al., 2009)'
_computing_structure_refinement 'XL (Sheldrick, 2008)'
_computing_structure_solution 'XT (Sheldrick, 2015)'
_diffrn_ambient_temperature 110.0
_diffrn_detector_area_resol_mean 7.9
_diffrn_detector_type 'CMOS area detector'
_diffrn_measured_fraction_theta_full 0.999
_diffrn_measured_fraction_theta_max 0.998
_diffrn_measurement_device 'three-circle diffractometer'
_diffrn_measurement_device_type 'Bruker PHOTON area detector'
_diffrn_measurement_method '0.5\ \w and 0.5\ \f scans'
_diffrn_radiation_type MoK\a
_diffrn_radiation_wavelength 0.71073
_diffrn_reflns_av_R_equivalents 0.0434
_diffrn_reflns_av_unetI/netI 0.0515
_diffrn_reflns_Laue_measured_fraction_full 0.999
_diffrn_reflns_Laue_measured_fraction_max 0.998
_diffrn_reflns_limit_h_max 34
_diffrn_reflns_limit_h_min -31
_diffrn_reflns_limit_k_max 34
_diffrn_reflns_limit_k_min -29
_diffrn_reflns_limit_l_max 19
_diffrn_reflns_limit_l_min -18
_diffrn_reflns_number 34484
_diffrn_reflns_point_group_measured_fraction_full 0.999
_diffrn_reflns_point_group_measured_fraction_max 0.999
_diffrn_reflns_theta_full 26.000
_diffrn_reflns_theta_max 27.110
_diffrn_reflns_theta_min 2.388
_exptl_absorpt_coefficient_mu 0.807
_exptl_absorpt_correction_T_max 0.9669
_exptl_absorpt_correction_T_min 0.8658
_exptl_absorpt_correction_type numerical
_exptl_absorpt_process_details
;
SADABS-2014/5 (Bruker,2014/5) was used for absorption correction.
wR2(int) was 0.0846 before and 0.0473 after correction.
The Ratio of minimum to maximum transmission is 0.8954.
The \l/2 correction factor is 0.00150.
;
_exptl_crystal_colour orange
_exptl_crystal_colour_primary orange
_exptl_crystal_density_diffrn 1.505
_exptl_crystal_density_method 'not measured'
_exptl_crystal_description block
_exptl_crystal_F_000 4973
_exptl_crystal_size_max 0.278
_exptl_crystal_size_mid 0.184
_exptl_crystal_size_min 0.077
_refine_diff_density_max 0.301
_refine_diff_density_min -0.336
_refine_diff_density_rms 0.060
_refine_ls_abs_structure_details
;
 Flack x determined using 0 quotients [(I+)-(I-)]/[(I+)+(I-)]
 (Parsons, Flack and Wagner, Acta Cryst. B69 (2013) 249-259).
;
_refine_ls_abs_structure_Flack 0.000
_refine_ls_extinction_method none
_refine_ls_goodness_of_fit_ref 1.079
_refine_ls_hydrogen_treatment constr
_refine_ls_matrix_type full
_refine_ls_number_parameters 881
_refine_ls_number_reflns 11873
_refine_ls_number_restraints 700
_refine_ls_restrained_S_all 1.102
_refine_ls_R_factor_all 0.0513
_refine_ls_R_factor_gt 0.0370
_refine_ls_shift/su_max 0.002
_refine_ls_shift/su_mean 0.000
_refine_ls_structure_factor_coef Fsqd
_refine_ls_weighting_details 'w=1/[\s^2^(Fo^2^)+(0.0411P)^2^+2.7401P] where P=(Fo^2^+2Fc^2^)/3'
_refine_ls_weighting_scheme calc
_refine_ls_wR_factor_gt 0.0749
_refine_ls_wR_factor_ref 0.0834
_reflns_Friedel_coverage 0.923
_reflns_Friedel_fraction_full 0.999
_reflns_Friedel_fraction_max 0.999
_reflns_number_gt 10469
_reflns_number_total 11873
_reflns_threshold_expression 'I > 2\s(I)'
_cod_data_source_file c9cc04151f2.cif
_cod_data_source_block da76ca
_cod_original_cell_volume 10801.0(6)
_cod_database_code 7123842
_shelx_shelxl_version_number 2014/7
_shelx_space_group_comment
;
The symmetry employed for this shelxl refinement is uniquely defined
by the following loop, which should always be used as a source of
symmetry information in preference to the above space-group names.
They are only intended as comments.
;
_shelx_estimated_absorpt_t_max 0.940
_shelx_estimated_absorpt_t_min 0.807
_olex2_refinement_description
;
1. Twinned data refinement
 Scales: 0.50(2)
 0.516(12) -0.007(13) -0.012(12)
2. Fixed Uiso
 At 1.2 times of:
  All C(H) groups, All C(H,H) groups
 At 1.5 times of:
  All C(H,H,H) groups
3. Shared sites
{C22, C22A}
4. Restrained distances
 C1C-C1B
 2.374 with sigma of 0.02
 C41-C40 \\sim C41A-C40
 with sigma of 0.01
 C39-C37 \\sim C39-C37A
 with sigma of 0.01
 C39-C32 \\sim C39-C32A
 with sigma of 0.01
 C23-C22 \\sim C23-C22A
 with sigma of 0.01
 Cl2-C49 \\sim Cl2A-C49A \\sim Cl1A-C49A \\sim Cl1-C49
 with sigma of 0.01
5. Uiso/Uaniso restraints and constraints
C41 \\sim C42 \\sim C43 \\sim C44 \\sim C45 \\sim C46 \\sim C41A \\sim C42A
\\sim C43A \\sim C44A \\sim C45A \\sim C46A: within 1.7A with sigma of 0.02 and
sigma for terminal atoms of 0.04
C17 \\sim C18 \\sim C19 \\sim C20 \\sim C21 \\sim C22 \\sim C17A \\sim C18A
\\sim C19A \\sim C20A \\sim C21A \\sim C22A: within 1.7A with sigma of 0.01 and
sigma for terminal atoms of 0.02
Cl1 \\sim Cl2 \\sim C49 \\sim Cl1A \\sim Cl2A \\sim C49A: within 1.7A with
sigma of 0.02 and sigma for terminal atoms of 0.04
O11 \\sim C1A \\sim C1B \\sim C1C \\sim C1D: within 1.7A with sigma of 0.01 and
sigma for terminal atoms of 0.02
Cl1 \\sim Cl2 \\sim C49 \\sim Cl1A \\sim Cl2A \\sim C49A: within 1.7A with
sigma of 0.01 and sigma for terminal atoms of 0.02
C1F \\sim O12 \\sim C1G \\sim C1E \\sim C1H \\sim C1A \\sim O11 \\sim C1B \\sim
C1C \\sim C1D: within 1.7A with sigma of 0.01 and sigma for terminal atoms of
0.02
C32 \\sim C33 \\sim H33 \\sim C34 \\sim H34 \\sim C35 \\sim C36 \\sim C37 \\sim
C37A \\sim C36A \\sim H36A \\sim C35A \\sim H35A \\sim C34A \\sim H34A \\sim
C33A \\sim C32A: within 1.7A with sigma of 0.01 and sigma for terminal atoms of
0.02
Uanis(C22) = Uanis(C22A)
6. Same fragment restrains
{C32, C33, C34, C35, C36, C37} sigma for 1-2: 0.04, 1-3: 0.04
{C41, C42, C43, C44, C45, C46} sigma for 1-2: 0.04, 1-3: 0.04
{C17A, C18A, C19A, C20A, C21A, C22A} sigma for 1-2: 0.04, 1-3: 0.04
{C41A, C42A, C43A, C44A, C45A, C46A} sigma for 1-2: 0.04, 1-3: 0.04
as
{C17, C18, C19, C20, C21, C22}
7. Others
 Sof(Cl1)=Sof(Cl2)=Sof(C49)=Sof(H49A)=Sof(H49B)=FVAR(1)
 Sof(Cl1A)=Sof(Cl2A)=Sof(C49A)=Sof(H49C)=Sof(H49D)=FVAR(2)
 Sof(C41A)=Sof(C42A)=Sof(H42A)=Sof(C43A)=Sof(H43A)=Sof(C44A)=Sof(H44A)=
 Sof(C45A)=Sof(H45A)=Sof(C46A)=Sof(H46A)=1-FVAR(3)
 Sof(C41)=Sof(C42)=Sof(H42)=Sof(C43)=Sof(H43)=Sof(C44)=Sof(H44)=Sof(C45)=
 Sof(H45)=Sof(C46)=Sof(H46)=FVAR(3)
 Sof(C37A)=Sof(C36A)=Sof(H36A)=Sof(C35A)=Sof(H35A)=Sof(C34A)=Sof(H34A)=
 Sof(C33A)=Sof(H33A)=Sof(C32A)=Sof(H32A)=1-FVAR(4)
 Sof(C32)=Sof(H32)=Sof(C33)=Sof(H33)=Sof(C34)=Sof(H34)=Sof(C35)=Sof(H35)=
 Sof(C36)=Sof(H36)=Sof(C37)=FVAR(4)
 Sof(C17A)=Sof(H17A)=Sof(C18A)=Sof(H18A)=Sof(C19A)=Sof(H19A)=Sof(C20A)=
 Sof(H20A)=Sof(C21A)=Sof(H21A)=Sof(C22A)=1-FVAR(5)
 Sof(C17)=Sof(H17)=Sof(C18)=Sof(H18)=Sof(C19)=Sof(H19)=Sof(C20)=Sof(H20)=
 Sof(C21)=Sof(H21)=Sof(C22)=FVAR(5)
 Sof(O11)=Sof(C1A)=Sof(H1AA)=Sof(H1AB)=Sof(H1AC)=Sof(C1B)=Sof(H1BA)=Sof(H1BB)=
 Sof(C1C)=Sof(H1CA)=Sof(H1CB)=Sof(C1D)=Sof(H1DA)=Sof(H1DB)=Sof(H1DC)=0.25*(1-
 FVAR(7))
 Sof(O12)=Sof(C1E)=Sof(H1EA)=Sof(H1EB)=Sof(H1EC)=Sof(C1F)=Sof(H1FA)=Sof(H1FB)=
 Sof(C1G)=Sof(H1GA)=Sof(H1GB)=Sof(C1H)=Sof(H1HA)=Sof(H1HB)=Sof(H1HC)=0.25*
 FVAR(7)
8.a Free rotating group:
 O12(C1E,C1F,C1G,C1H), O11(C1A,C1B,C1C,C1D)
8.b Secondary CH2 refined with riding coordinates:
 C49(H49A,H49B), C49A(H49C,H49D), C1F(H1FA,H1FB), C1G(H1GA,H1GB), C1B(H1BA,
 H1BB), C1C(H1CA,H1CB)
8.c Aromatic/amide H refined with riding coordinates:
 C1(H1), C2(H2), C3(H3), C6(H6), C7(H7), C8(H8), C9(H9), C10(H10), C11(H11),
 C14(H14), C15(H15), C16(H16), C24(H24), C27(H27), C28(H28), C29(H29), C30(H30),
  C31(H31), C39(H39), C17(H17), C18(H18), C19(H19), C20(H20), C21(H21),
 C32(H32), C33(H33), C34(H34), C35(H35), C36(H36), C42(H42), C43(H43), C44(H44),
  C45(H45), C46(H46), C17A(H17A), C18A(H18A), C19A(H19A), C20A(H20A),
 C21A(H21A), C36A(H36A), C35A(H35A), C34A(H34A), C33A(H33A), C32A(H32A),
 C42A(H42A), C43A(H43A), C44A(H44A), C45A(H45A), C46A(H46A)
8.d Fitted hexagon refined as free rotating group:
 C37A(C36A,C35A,C34A,C33A,C32A)
8.e Idealised Me refined with riding coordinates:
 C1E(H1EA,H1EB,H1EC), C1H(H1HA,H1HB,H1HC), C1A(H1AA,H1AB,H1AC), C1D(H1DA,H1DB,
 H1DC)
;
_olex2_submission_special_instructions 'No special instructions were received'

loop_
_space_group_symop_operation_xyz
'x, y, z'
'y, -x, -z'
'-y, x, -z'
'-x, -y, z'
'x+1/2, y+1/2, z+1/2'
'y+1/2, -x+1/2, -z+1/2'
'-y+1/2, x+1/2, -z+1/2'
'-x+1/2, -y+1/2, z+1/2'

loop_
_atom_site_label
_atom_site_type_symbol
_atom_site_fract_x
_atom_site_fract_y
_atom_site_fract_z
_atom_site_U_iso_or_equiv
_atom_site_adp_type
_atom_site_occupancy
_atom_site_site_symmetry_order
_atom_site_calc_flag
_atom_site_refinement_flags_posn
_atom_site_refinement_flags_adp
_atom_site_refinement_flags_occupancy
_atom_site_disorder_assembly
_atom_site_disorder_group
Co1 Co 0.57064(3) 0.75908(3) 0.62770(6) 0.02113(17) Uani 1 1 d . . . . .
Co2 Co 0.72376(3) 0.90525(3) 0.63153(6) 0.02049(16) Uani 1 1 d . . . . .
O1 O 0.57528(15) 0.68481(15) 0.6188(3) 0.0298(10) Uani 1 1 d . . . . .
O2 O 0.57299(16) 0.76221(17) 0.4927(3) 0.0274(9) Uani 1 1 d . . . . .
O3 O 0.79654(15) 0.89590(15) 0.6123(4) 0.0311(11) Uani 1 1 d . . . . .
O4 O 0.71132(17) 0.90616(18) 0.4989(3) 0.0308(10) Uani 1 1 d . . . . .
N1 N 0.58060(15) 0.83841(17) 0.6351(4) 0.0216(10) Uani 1 1 d . . . . .
N2 N 0.65053(17) 0.76662(17) 0.6443(3) 0.0205(10) Uani 1 1 d . . . . .
N3 N 0.64435(17) 0.89911(17) 0.6410(4) 0.0212(11) Uani 1 1 d . . . . .
N4 N 0.71343(17) 0.82796(17) 0.6492(3) 0.0201(11) Uani 1 1 d . . . . .
N5 N 0.49160(16) 0.76410(16) 0.6291(4) 0.0209(10) Uani 1 1 d . . . . .
N6 N 0.55310(18) 0.75424(17) 0.7684(3) 0.0203(11) Uani 1 1 d . . . . .
N7 N 0.42320(18) 0.76973(19) 0.7277(3) 0.0211(11) Uani 1 1 d . . . . .
N8 N 0.48561(16) 0.76780(16) 0.8689(4) 0.0217(10) Uani 1 1 d . . . . .
C1 C 0.5469(2) 0.8750(2) 0.6311(5) 0.0304(14) Uani 1 1 d . . . . .
H1 H 0.5128 0.8665 0.6276 0.036 Uiso 1 1 calc R . . . .
C2 C 0.5599(2) 0.9246(2) 0.6320(5) 0.0285(13) Uani 1 1 d . . . . .
H2 H 0.5356 0.9501 0.6295 0.034 Uiso 1 1 calc R . . . .
C3 C 0.6097(2) 0.9352(2) 0.6367(5) 0.0256(13) Uani 1 1 d . . . . .
H3 H 0.6200 0.9689 0.6369 0.031 Uiso 1 1 calc R . . . .
C4 C 0.6281(2) 0.8528(2) 0.6404(4) 0.0188(11) Uani 1 1 d . . . . .
C5 C 0.6660(2) 0.8128(2) 0.6449(3) 0.0180(11) Uani 1 1 d . . . . .
C6 C 0.6853(2) 0.7314(2) 0.6504(4) 0.0227(13) Uani 1 1 d . . . . .
H6 H 0.6754 0.6976 0.6517 0.027 Uiso 1 1 calc R . . . .
C7 C 0.7349(2) 0.7427(2) 0.6548(4) 0.0234(13) Uani 1 1 d . . . . .
H7 H 0.7593 0.7174 0.6583 0.028 Uiso 1 1 calc R . . . .
C8 C 0.7479(2) 0.7926(2) 0.6540(4) 0.0213(13) Uani 1 1 d . . . . .
H8 H 0.7819 0.8017 0.6569 0.026 Uiso 1 1 calc R . . . .
C9 C 0.4610(2) 0.7644(2) 0.5571(4) 0.0226(13) Uani 1 1 d . . . . .
H9 H 0.4743 0.7620 0.4981 0.027 Uiso 1 1 calc R . . . .
C10 C 0.4101(2) 0.7684(2) 0.5691(5) 0.0269(14) Uani 1 1 d . . . . .
H10 H 0.3882 0.7691 0.5190 0.032 Uiso 1 1 calc R . . . .
C11 C 0.3925(2) 0.7712(2) 0.6555(4) 0.0257(14) Uani 1 1 d . . . . .
H11 H 0.3578 0.7742 0.6650 0.031 Uiso 1 1 calc R . . . .
C12 C 0.4716(2) 0.7664(2) 0.7094(4) 0.0189(12) Uani 1 1 d . . . . .
C13 C 0.5054(2) 0.7630(2) 0.7876(4) 0.0167(11) Uani 1 1 d . . . . .
C14 C 0.5171(2) 0.7621(2) 0.9385(4) 0.0278(14) Uani 1 1 d . . . . .
H14 H 0.5050 0.7661 0.9981 0.033 Uiso 1 1 calc R . . . .
C15 C 0.5659(3) 0.7507(2) 0.9260(4) 0.0266(14) Uani 1 1 d . . . . .
H15 H 0.5873 0.7451 0.9757 0.032 Uiso 1 1 calc R . . . .
C16 C 0.5830(2) 0.7476(2) 0.8389(5) 0.0275(15) Uani 1 1 d . . . . .
H16 H 0.6171 0.7406 0.8288 0.033 Uiso 1 1 calc R . . . .
C23 C 0.5970(2) 0.6623(2) 0.5544(5) 0.0306(15) Uani 1 1 d D . . . .
C24 C 0.6064(3) 0.6820(3) 0.4699(5) 0.0331(16) Uani 1 1 d . . . . .
H24 H 0.6239 0.6619 0.4282 0.040 Uiso 1 1 calc R . . . .
C25 C 0.5919(2) 0.7297(3) 0.4410(5) 0.0283(15) Uani 1 1 d . . . . .
C26 C 0.5992(2) 0.7447(3) 0.3446(5) 0.0332(16) Uani 1 1 d . . . . .
C27 C 0.6032(3) 0.7951(3) 0.3254(5) 0.050(2) Uani 1 1 d . . . . .
H27 H 0.5988 0.8189 0.3718 0.060 Uiso 1 1 calc R . . . .
C28 C 0.6136(4) 0.8104(4) 0.2384(6) 0.071(3) Uani 1 1 d . . . . .
H28 H 0.6169 0.8447 0.2250 0.086 Uiso 1 1 calc R . . . .
C29 C 0.6190(4) 0.7756(4) 0.1722(6) 0.063(3) Uani 1 1 d . . . . .
H29 H 0.6265 0.7861 0.1127 0.075 Uiso 1 1 calc R . . . .
C30 C 0.6139(3) 0.7260(4) 0.1895(5) 0.051(2) Uani 1 1 d . . . . .
H30 H 0.6170 0.7025 0.1422 0.061 Uiso 1 1 calc R . . . .
C31 C 0.6043(3) 0.7108(3) 0.2759(5) 0.0429(19) Uani 1 1 d . . . . .
H31 H 0.6011 0.6764 0.2885 0.052 Uiso 1 1 calc R . . . .
C38 C 0.8185(3) 0.9005(2) 0.5363(5) 0.0353(16) Uani 1 1 d . . . . .
C39 C 0.7952(3) 0.9099(3) 0.4540(5) 0.0385(18) Uani 1 1 d D . . . .
H39 H 0.8161 0.9149 0.4032 0.046 Uiso 1 1 calc R . . . .
C40 C 0.7439(3) 0.9127(3) 0.4394(5) 0.0341(16) Uani 1 1 d D . . . .
C17 C 0.6232(10) 0.5764(6) 0.5058(15) 0.048(3) Uani 0.54(5) 1 d D U P A 1
H17 H 0.6201 0.5866 0.4449 0.058 Uiso 0.54(5) 1 calc R . P A 1
C18 C 0.6376(11) 0.5292(8) 0.524(2) 0.057(4) Uani 0.54(5) 1 d D U P A 1
H18 H 0.6422 0.5062 0.4765 0.068 Uiso 0.54(5) 1 calc R . P A 1
C19 C 0.6459(11) 0.5140(9) 0.616(2) 0.053(4) Uani 0.54(5) 1 d D U P A 1
H19 H 0.6591 0.4822 0.6302 0.063 Uiso 0.54(5) 1 calc R . P A 1
C20 C 0.6340(10) 0.5470(8) 0.6826(17) 0.053(4) Uani 0.54(5) 1 d D U P A 1
H20 H 0.6365 0.5368 0.7437 0.064 Uiso 0.54(5) 1 calc R . P A 1
C21 C 0.6186(9) 0.5948(9) 0.6642(15) 0.045(3) Uani 0.54(5) 1 d D U P A 1
H21 H 0.6120 0.6169 0.7125 0.054 Uiso 0.54(5) 1 calc R . P A 1
C22 C 0.6127(3) 0.6109(3) 0.5760(6) 0.0438(17) Uani 0.54(5) 1 d D U P A 1
C32 C 0.9012(4) 0.8788(4) 0.4687(9) 0.067(3) Uani 0.916(10) 1 d D U P B 1
H32 H 0.8853 0.8665 0.4162 0.080 Uiso 0.916(10) 1 calc R . P B 1
C33 C 0.9536(4) 0.8796(5) 0.4751(10) 0.083(3) Uani 0.916(10) 1 d D U P B 1
H33 H 0.9733 0.8690 0.4256 0.099 Uiso 0.916(10) 1 calc R U P B 1
C34 C 0.9762(5) 0.8957(6) 0.5539(11) 0.095(3) Uani 0.916(10) 1 d D U P B 1
H34 H 1.0112 0.8934 0.5589 0.114 Uiso 0.916(10) 1 calc R U P B 1
C35 C 0.9495(4) 0.9151(4) 0.6256(11) 0.087(3) Uani 0.916(10) 1 d D U P B 1
H35 H 0.9654 0.9290 0.6767 0.105 Uiso 0.916(10) 1 calc R . P B 1
C36 C 0.8980(3) 0.9129(4) 0.6182(9) 0.065(2) Uani 0.916(10) 1 d D U P B 1
H36 H 0.8786 0.9231 0.6684 0.078 Uiso 0.916(10) 1 calc R . P B 1
C37 C 0.8735(3) 0.8966(4) 0.5409(7) 0.053(2) Uani 0.916(10) 1 d D U P B 1
C41 C 0.7249(7) 0.9247(14) 0.3476(11) 0.048(5) Uani 0.664(13) 1 d D U P C 1
C42 C 0.7534(5) 0.9141(6) 0.2694(8) 0.060(4) Uani 0.664(13) 1 d D U P C 1
H42 H 0.7846 0.8980 0.2744 0.072 Uiso 0.664(13) 1 calc R . P C 1
C43 C 0.7350(6) 0.9275(7) 0.1857(9) 0.082(5) Uani 0.664(13) 1 d D U P C 1
H43 H 0.7537 0.9208 0.1328 0.098 Uiso 0.664(13) 1 calc R . P C 1
C44 C 0.6898(7) 0.9504(9) 0.1793(10) 0.083(5) Uani 0.664(13) 1 d D U P C 1
H44 H 0.6778 0.9607 0.1222 0.100 Uiso 0.664(13) 1 calc R . P C 1
C45 C 0.6623(7) 0.9582(9) 0.2539(14) 0.078(5) Uani 0.664(13) 1 d D U P C 1
H45 H 0.6304 0.9730 0.2485 0.094 Uiso 0.664(13) 1 calc R . P C 1
C46 C 0.6799(6) 0.9451(7) 0.3379(11) 0.054(4) Uani 0.664(13) 1 d D U P C 1
H46 H 0.6598 0.9506 0.3896 0.065 Uiso 0.664(13) 1 calc R . P C 1
C17A C 0.6356(11) 0.5773(9) 0.5173(19) 0.049(4) Uani 0.46(5) 1 d D U P A 2
H17A H 0.6432 0.5863 0.4570 0.058 Uiso 0.46(5) 1 calc R . P A 2
C18A C 0.6472(11) 0.5294(9) 0.551(2) 0.053(4) Uani 0.46(5) 1 d D U P A 2
H18A H 0.6630 0.5064 0.5114 0.063 Uiso 0.46(5) 1 calc R . P A 2
C19A C 0.6366(13) 0.5152(11) 0.637(2) 0.056(4) Uani 0.46(5) 1 d D U P A 2
H19A H 0.6413 0.4817 0.6548 0.067 Uiso 0.46(5) 1 calc R . P A 2
C20A C 0.6188(13) 0.5503(10) 0.6989(18) 0.058(4) Uani 0.46(5) 1 d D U P A 2
H20A H 0.6164 0.5424 0.7611 0.069 Uiso 0.46(5) 1 calc R . P A 2
C21A C 0.6051(13) 0.5958(10) 0.6681(16) 0.049(4) Uani 0.46(5) 1 d D U P A 2
H21A H 0.5900 0.6185 0.7088 0.058 Uiso 0.46(5) 1 calc R . P A 2
C22A C 0.6127(3) 0.6109(3) 0.5760(6) 0.0438(17) Uani 0.46(5) 1 d D U P A 2
C37A C 0.8782(10) 0.894(4) 0.523(3) 0.065(4) Uani 0.084(10) 1 d D U P B 2
C36A C 0.9000(17) 0.875(4) 0.601(4) 0.072(4) Uani 0.084(10) 1 d G U P B 2
H36A H 0.8820 0.8737 0.6555 0.086 Uiso 0.084(10) 1 calc R U P B 2
C35A C 0.948(2) 0.856(4) 0.597(5) 0.093(4) Uani 0.084(10) 1 d G U P B 2
H35A H 0.9631 0.8432 0.6499 0.111 Uiso 0.084(10) 1 calc R U P B 2
C34A C 0.975(2) 0.858(4) 0.517(6) 0.098(3) Uani 0.084(10) 1 d G U P B 2
H34A H 1.0075 0.8455 0.5146 0.118 Uiso 0.084(10) 1 calc R U P B 2
C33A C 0.9528(14) 0.877(4) 0.440(5) 0.083(4) Uani 0.084(10) 1 d G U P B 2
H33A H 0.9708 0.8782 0.3848 0.100 Uiso 0.084(10) 1 calc R . P B 2
C32A C 0.9046(8) 0.895(4) 0.443(4) 0.071(4) Uani 0.084(10) 1 d DG U P B 2
H32A H 0.8896 0.9087 0.3904 0.085 Uiso 0.084(10) 1 calc R . P B 2
C41A C 0.7225(15) 0.930(3) 0.352(2) 0.052(7) Uani 0.336(13) 1 d D U P C 2
C42A C 0.7484(10) 0.9593(12) 0.2846(17) 0.067(6) Uani 0.336(13) 1 d D U P C 2
H42A H 0.7816 0.9690 0.2972 0.081 Uiso 0.336(13) 1 calc R . P C 2
C43A C 0.7283(11) 0.9736(13) 0.2049(16) 0.075(7) Uani 0.336(13) 1 d D U P C 2
H43A H 0.7493 0.9835 0.1568 0.090 Uiso 0.336(13) 1 calc R . P C 2
C44A C 0.6771(13) 0.9739(15) 0.193(2) 0.079(8) Uani 0.336(13) 1 d D U P C 2
H44A H 0.6614 0.9913 0.1453 0.095 Uiso 0.336(13) 1 calc R . P C 2
C45A C 0.6509(13) 0.947(2) 0.257(3) 0.081(7) Uani 0.336(13) 1 d D U P C 2
H45A H 0.6165 0.9413 0.2467 0.097 Uiso 0.336(13) 1 calc R . P C 2
C46A C 0.6717(13) 0.9277(16) 0.332(3) 0.065(7) Uani 0.336(13) 1 d D U P C 2
H46A H 0.6507 0.9117 0.3744 0.078 Uiso 0.336(13) 1 calc R . P C 2
Cl1 Cl 0.5338(10) 0.9487(13) 0.367(2) 0.079(7) Uiso 0.141(11) 1 d D U P D -1
Cl2 Cl 0.4722(17) 1.0294(18) 0.378(3) 0.133(15) Uiso 0.141(11) 1 d D U P D -1
C49 C 0.473(3) 0.968(3) 0.333(9) 0.17(3) Uiso 0.141(11) 1 d D U P D -1
H49A H 0.4691 0.9674 0.2663 0.202 Uiso 0.141(11) 1 calc R . P D -1
H49B H 0.4466 0.9465 0.3599 0.202 Uiso 0.141(11) 1 calc R . P D -1
Cl1A Cl 0.5411(10) 0.9253(12) 0.3888(19) 0.114(10) Uiso 0.172(11) 1 d D U P E -2
Cl2A Cl 0.4866(15) 1.0138(16) 0.338(3) 0.170(15) Uiso 0.172(11) 1 d D U P E -2
C49A C 0.5126(18) 0.9812(13) 0.432(3) 0.053(12) Uiso 0.172(11) 1 d D U P E -2
H49C H 0.4863 0.9727 0.4757 0.063 Uiso 0.172(11) 1 calc R . P E -2
H49D H 0.5377 1.0021 0.4624 0.063 Uiso 0.172(11) 1 calc R . P E -2
S1 S 0.78915(6) 0.73627(6) 0.43209(11) 0.0297(3) Uani 1 1 d . . . . .
F1 F 0.70814(17) 0.7880(2) 0.4581(3) 0.0628(16) Uani 1 1 d . . . . .
F2 F 0.7502(2) 0.80880(18) 0.3404(3) 0.0599(14) Uani 1 1 d . . . . .
F3 F 0.70801(17) 0.7415(2) 0.3408(3) 0.0749(19) Uani 1 1 d . . . . .
O5 O 0.81808(17) 0.7720(2) 0.4798(3) 0.0419(13) Uani 1 1 d . . . . .
O6 O 0.81082(16) 0.71889(16) 0.3484(3) 0.0308(10) Uani 1 1 d . . . . .
O7 O 0.7670(2) 0.69852(18) 0.4861(4) 0.0577(17) Uani 1 1 d . . . . .
C47 C 0.7363(3) 0.7710(3) 0.3913(4) 0.047(2) Uani 1 1 d . . . . .
S2 S 0.57653(5) 0.90829(6) -0.12230(11) 0.0273(3) Uani 1 1 d . . . . .
F4 F 0.6259(2) 0.8541(2) -0.0068(4) 0.0673(14) Uani 1 1 d . . . . .
F5 F 0.6056(3) 0.9267(2) 0.0417(3) 0.0799(19) Uani 1 1 d . . . . .
F6 F 0.5499(2) 0.8692(2) 0.0319(3) 0.0664(15) Uani 1 1 d . . . . .
O8 O 0.62396(16) 0.92568(17) -0.1534(3) 0.0382(12) Uani 1 1 d . . . . .
O9 O 0.53947(18) 0.94624(17) -0.1099(4) 0.0417(13) Uani 1 1 d . . . . .
O10 O 0.55880(18) 0.86377(16) -0.1631(3) 0.0355(11) Uani 1 1 d . . . . .
C48 C 0.5903(3) 0.8886(3) -0.0074(5) 0.0459(18) Uani 1 1 d . . . . .
O12 O 0.4920(11) 0.5383(9) 0.6336(18) 0.044(6) Uiso 0.147(6) 1 d . U P F -1
C1E C 0.514(2) 0.4602(14) 0.568(3) 0.085(19) Uiso 0.147(6) 1 d G U P F -1
H1EA H 0.4898 0.4719 0.5234 0.128 Uiso 0.147(6) 1 calc R . P F -1
H1EB H 0.5082 0.4249 0.5799 0.128 Uiso 0.147(6) 1 calc R . P F -1
H1EC H 0.5474 0.4651 0.5454 0.128 Uiso 0.147(6) 1 calc R . P F -1
C1F C 0.507(2) 0.4893(10) 0.655(3) 0.062(10) Uiso 0.147(6) 1 d G U P F -1
H1FA H 0.4818 0.4731 0.6934 0.074 Uiso 0.147(6) 1 calc R . P F -1
H1FB H 0.5388 0.4901 0.6888 0.074 Uiso 0.147(6) 1 calc R . P F -1
C1G C 0.4848(19) 0.5687(12) 0.710(2) 0.053(8) Uiso 0.147(6) 1 d G U P F -1
H1GA H 0.5160 0.5711 0.7453 0.063 Uiso 0.147(6) 1 calc R . P F -1
H1GB H 0.4590 0.5541 0.7498 0.063 Uiso 0.147(6) 1 calc R . P F -1
C1H C 0.469(2) 0.6199(10) 0.679(4) 0.093(15) Uiso 0.147(6) 1 d G U P F -1
H1HA H 0.4694 0.6428 0.7307 0.140 Uiso 0.147(6) 1 calc R . P F -1
H1HB H 0.4351 0.6183 0.6549 0.140 Uiso 0.147(6) 1 calc R . P F -1
H1HC H 0.4916 0.6318 0.6327 0.140 Uiso 0.147(6) 1 calc R . P F -1
O11 O 0.500(2) 0.5385(15) 0.736(3) 0.061(8) Uiso 0.103(6) 1 d . U P F -2
C1A C 0.514(4) 0.4527(18) 0.765(6) 0.12(3) Uiso 0.103(6) 1 d G U P F -2
H1AA H 0.5164 0.4684 0.8243 0.186 Uiso 0.103(6) 1 calc R . P F -2
H1AB H 0.5468 0.4390 0.7486 0.186 Uiso 0.103(6) 1 calc R . P F -2
H1AC H 0.4898 0.4259 0.7667 0.186 Uiso 0.103(6) 1 calc R . P F -2
C1B C 0.499(3) 0.4909(14) 0.695(4) 0.058(10) Uiso 0.103(6) 1 d DG U P F -2
H1BA H 0.5218 0.4901 0.6435 0.070 Uiso 0.103(6) 1 calc R . P F -2
H1BB H 0.4650 0.4834 0.6732 0.070 Uiso 0.103(6) 1 calc R . P F -2
C1C C 0.486(2) 0.5773(15) 0.676(3) 0.039(8) Uiso 0.103(6) 1 d DG U P F -2
H1CA H 0.4515 0.5715 0.6539 0.047 Uiso 0.103(6) 1 calc R . P F -2
H1CB H 0.5084 0.5782 0.6242 0.047 Uiso 0.103(6) 1 calc R . P F -2
C1D C 0.488(3) 0.6262(15) 0.727(5) 0.069(15) Uiso 0.103(6) 1 d G U P F -2
H1DA H 0.5064 0.6504 0.6912 0.104 Uiso 0.103(6) 1 calc R . P F -2
H1DB H 0.5044 0.6213 0.7849 0.104 Uiso 0.103(6) 1 calc R . P F -2
H1DC H 0.4541 0.6385 0.7371 0.104 Uiso 0.103(6) 1 calc R . P F -2

loop_
_atom_site_aniso_label
_atom_site_aniso_U_11
_atom_site_aniso_U_22
_atom_site_aniso_U_33
_atom_site_aniso_U_23
_atom_site_aniso_U_13
_atom_site_aniso_U_12
Co1 0.0205(4) 0.0192(4) 0.0237(4) -0.0026(4) 0.0015(4) 0.0011(3)
Co2 0.0187(4) 0.0217(4) 0.0211(4) -0.0018(4) -0.0017(4) 0.0010(3)
O1 0.031(2) 0.022(2) 0.037(3) 0.000(2) 0.005(2) 0.0003(17)
O2 0.022(2) 0.031(3) 0.030(2) -0.004(2) 0.0000(19) 0.0018(19)
O3 0.019(2) 0.027(2) 0.048(3) 0.000(2) 0.001(2) 0.0004(16)
O4 0.036(3) 0.035(3) 0.022(2) -0.003(2) 0.000(2) -0.003(2)
N1 0.015(2) 0.023(2) 0.027(3) 0.001(2) 0.001(2) 0.0013(17)
N2 0.024(2) 0.019(2) 0.018(3) -0.002(2) 0.002(2) 0.0050(19)
N3 0.018(2) 0.019(2) 0.026(3) 0.000(2) -0.001(2) 0.0042(18)
N4 0.021(2) 0.021(2) 0.019(3) -0.0003(19) -0.0023(19) 0.0030(18)
N5 0.021(2) 0.020(2) 0.022(2) -0.002(2) -0.001(2) -0.0050(18)
N6 0.026(3) 0.013(2) 0.021(2) 0.001(2) 0.005(2) 0.000(2)
N7 0.024(3) 0.021(3) 0.018(2) -0.003(2) -0.002(2) -0.0029(19)
N8 0.024(2) 0.015(2) 0.026(3) -0.003(2) -0.002(2) -0.0012(18)
C1 0.020(3) 0.031(3) 0.040(4) 0.000(3) -0.004(3) 0.001(2)
C2 0.024(3) 0.022(3) 0.040(3) 0.007(3) -0.005(3) 0.004(2)
C3 0.022(3) 0.019(3) 0.035(3) 0.001(3) -0.003(3) 0.001(2)
C4 0.022(3) 0.024(3) 0.011(3) 0.003(2) 0.003(2) 0.005(2)
C5 0.019(3) 0.022(3) 0.013(3) -0.003(2) 0.000(2) 0.001(2)
C6 0.024(3) 0.023(3) 0.021(3) -0.004(2) -0.003(2) 0.005(2)
C7 0.021(3) 0.026(3) 0.022(3) -0.003(3) -0.002(2) 0.011(2)
C8 0.018(3) 0.027(3) 0.019(3) -0.003(2) -0.004(2) 0.006(2)
C9 0.025(3) 0.021(3) 0.022(3) -0.004(3) 0.003(3) -0.006(2)
C10 0.018(3) 0.031(4) 0.032(3) -0.009(3) -0.006(3) -0.002(3)
C11 0.018(3) 0.033(4) 0.027(3) -0.003(3) 0.000(2) -0.001(2)
C12 0.019(3) 0.011(3) 0.027(3) -0.005(2) 0.004(2) -0.004(2)
C13 0.016(3) 0.008(2) 0.027(3) -0.001(2) -0.001(2) -0.002(2)
C14 0.031(3) 0.029(3) 0.023(3) 0.004(3) -0.001(3) -0.002(3)
C15 0.033(4) 0.029(4) 0.018(3) 0.005(3) -0.009(3) 0.001(3)
C16 0.024(3) 0.021(3) 0.038(4) 0.003(3) -0.006(3) 0.005(2)
C23 0.020(3) 0.019(3) 0.053(4) -0.007(3) -0.001(3) 0.000(2)
C24 0.029(4) 0.037(4) 0.033(4) -0.014(3) 0.000(3) -0.001(3)
C25 0.016(3) 0.040(4) 0.028(3) -0.006(3) 0.000(3) -0.001(3)
C26 0.021(3) 0.047(4) 0.032(4) -0.006(3) 0.000(3) -0.003(3)
C27 0.058(5) 0.057(5) 0.034(4) 0.006(4) 0.011(4) 0.027(4)
C28 0.097(8) 0.067(6) 0.051(6) 0.020(5) 0.015(5) 0.027(6)
C29 0.074(6) 0.088(7) 0.027(4) 0.000(5) 0.011(4) 0.017(5)
C30 0.042(4) 0.081(7) 0.029(4) -0.018(4) -0.002(3) -0.004(4)
C31 0.039(4) 0.059(5) 0.031(4) -0.009(4) 0.001(3) -0.006(4)
C38 0.029(4) 0.020(3) 0.057(5) -0.001(3) 0.009(3) -0.004(3)
C39 0.041(4) 0.036(4) 0.039(4) -0.004(3) 0.018(3) -0.008(3)
C40 0.044(4) 0.034(4) 0.025(3) -0.006(3) 0.006(3) -0.011(3)
C17 0.039(7) 0.027(5) 0.078(7) -0.005(5) 0.015(6) 0.003(5)
C18 0.049(8) 0.032(6) 0.089(9) -0.010(6) 0.015(7) 0.009(6)
C19 0.048(8) 0.032(5) 0.078(9) 0.006(6) 0.020(7) 0.013(5)
C20 0.042(8) 0.036(6) 0.081(7) 0.012(6) 0.011(6) 0.020(6)
C21 0.030(7) 0.029(5) 0.077(6) 0.004(5) 0.007(6) 0.012(6)
C22 0.030(3) 0.029(3) 0.073(4) -0.006(3) 0.009(3) 0.003(3)
C32 0.046(4) 0.045(5) 0.110(6) 0.016(5) 0.035(5) 0.018(4)
C33 0.063(5) 0.071(5) 0.114(6) 0.012(5) 0.044(5) 0.025(4)
C34 0.070(5) 0.093(6) 0.121(6) 0.006(5) 0.018(5) 0.018(5)
C35 0.049(5) 0.095(7) 0.119(7) -0.001(7) 0.006(6) 0.013(5)
C36 0.034(4) 0.067(5) 0.095(6) 0.008(5) 0.000(5) 0.007(4)
C37 0.034(4) 0.030(4) 0.095(6) 0.016(4) 0.019(4) 0.013(3)
C41 0.056(8) 0.059(10) 0.030(7) -0.002(7) -0.001(6) -0.028(7)
C42 0.062(8) 0.087(9) 0.030(6) -0.001(6) 0.004(5) -0.023(7)
C43 0.077(10) 0.134(13) 0.034(7) -0.005(8) 0.001(7) -0.014(9)
C44 0.076(10) 0.143(13) 0.031(7) 0.026(8) -0.018(7) -0.023(9)
C45 0.074(10) 0.111(13) 0.050(8) 0.037(8) -0.011(8) -0.014(9)
C46 0.051(7) 0.080(11) 0.032(6) 0.020(7) -0.016(6) 0.000(7)
C17A 0.037(7) 0.031(5) 0.078(7) -0.001(6) 0.010(6) 0.008(6)
C18A 0.045(7) 0.034(6) 0.080(8) 0.001(6) 0.010(7) 0.014(5)
C19A 0.049(9) 0.037(6) 0.083(9) 0.008(7) 0.013(7) 0.017(7)
C20A 0.044(9) 0.044(6) 0.085(8) 0.008(7) 0.009(7) 0.021(7)
C21A 0.040(8) 0.028(6) 0.077(7) 0.004(6) 0.004(6) 0.018(6)
C22A 0.030(3) 0.029(3) 0.073(4) -0.006(3) 0.009(3) 0.003(3)
C37A 0.043(7) 0.051(7) 0.100(8) 0.014(7) 0.021(7) 0.015(7)
C36A 0.053(7) 0.065(7) 0.097(7) 0.008(7) 0.013(7) 0.010(7)
C35A 0.074(7) 0.091(7) 0.112(7) 0.011(7) 0.017(7) 0.017(7)
C34A 0.087(6) 0.095(6) 0.113(6) 0.040(6) 0.049(6) 0.045(6)
C33A 0.069(7) 0.072(7) 0.108(8) 0.037(7) 0.053(7) 0.042(7)
C32A 0.053(7) 0.054(7) 0.106(8) 0.019(7) 0.033(7) 0.023(7)
C41A 0.067(12) 0.066(13) 0.024(11) -0.001(11) -0.003(11) -0.021(11)
C42A 0.081(13) 0.081(13) 0.039(11) 0.000(11) -0.005(11) -0.024(12)
C43A 0.096(14) 0.094(14) 0.036(11) 0.010(11) -0.007(11) -0.026(13)
C44A 0.088(14) 0.102(16) 0.046(12) 0.015(12) -0.009(12) -0.014(13)
C45A 0.081(13) 0.109(15) 0.054(11) 0.024(12) -0.018(12) -0.022(13)
C46A 0.074(12) 0.080(15) 0.040(10) 0.016(12) -0.006(10) -0.019(12)
S1 0.0328(9) 0.0288(9) 0.0274(7) -0.0027(7) 0.0077(7) 0.0048(6)
F1 0.046(3) 0.104(4) 0.038(2) -0.031(2) -0.007(2) 0.043(3)
F2 0.090(4) 0.054(3) 0.036(2) -0.003(2) -0.010(2) 0.036(3)
F3 0.035(2) 0.141(5) 0.049(3) -0.055(3) -0.001(2) -0.006(3)
O5 0.031(3) 0.053(3) 0.042(3) -0.016(2) -0.009(2) 0.004(2)
O6 0.032(2) 0.032(2) 0.028(2) -0.0047(19) 0.0054(19) 0.0024(19)
O7 0.104(5) 0.026(3) 0.043(3) -0.005(2) 0.041(3) -0.002(3)
C47 0.043(4) 0.072(6) 0.027(3) -0.023(4) -0.004(3) 0.008(4)
S2 0.0237(8) 0.0228(8) 0.0354(7) -0.0021(8) 0.0011(8) 0.0002(6)
F4 0.061(3) 0.062(3) 0.079(3) 0.027(3) -0.018(3) 0.004(3)
F5 0.113(5) 0.078(4) 0.048(3) -0.015(3) -0.027(3) -0.021(4)
F6 0.072(4) 0.079(4) 0.048(3) 0.014(3) 0.014(3) -0.018(3)
O8 0.029(2) 0.030(2) 0.056(3) 0.003(2) 0.008(2) -0.0015(19)
O9 0.030(3) 0.025(2) 0.070(4) 0.000(2) 0.002(3) 0.0019(19)
O10 0.049(3) 0.022(2) 0.036(3) -0.005(2) -0.003(2) -0.006(2)
C48 0.061(6) 0.042(5) 0.035(4) -0.004(4) -0.007(4) -0.013(4)

loop_
_atom_type_symbol
_atom_type_description
_atom_type_scat_dispersion_real
_atom_type_scat_dispersion_imag
_atom_type_scat_source
C C 0.0033 0.0016 'International Tables Vol C Tables 4.2.6.8 and 6.1.1.4'
H H 0.0000 0.0000 'International Tables Vol C Tables 4.2.6.8 and 6.1.1.4'
Cl Cl 0.1484 0.1585 'International Tables Vol C Tables 4.2.6.8 and 6.1.1.4'
Co Co 0.3494 0.9721 'International Tables Vol C Tables 4.2.6.8 and 6.1.1.4'
F F 0.0171 0.0103 'International Tables Vol C Tables 4.2.6.8 and 6.1.1.4'
N N 0.0061 0.0033 'International Tables Vol C Tables 4.2.6.8 and 6.1.1.4'
O O 0.0106 0.0060 'International Tables Vol C Tables 4.2.6.8 and 6.1.1.4'
S S 0.1246 0.1234 'International Tables Vol C Tables 4.2.6.8 and 6.1.1.4'

loop_
_geom_angle_atom_site_label_1
_geom_angle_atom_site_label_2
_geom_angle_atom_site_label_3
_geom_angle
_geom_angle_site_symmetry_1
_geom_angle_site_symmetry_3
O1 Co1 N1 169.25(17) . .
O1 Co1 N2 92.22(18) . .
O1 Co1 N5 97.23(16) . .
O1 Co1 N6 90.98(19) . .
O2 Co1 O1 88.5(2) . .
O2 Co1 N1 90.3(2) . .
O2 Co1 N2 94.47(18) . .
O2 Co1 N5 92.2(2) . .
O2 Co1 N6 169.0(2) . .
N1 Co1 N2 77.22(16) . .
N5 Co1 N1 93.49(17) . .
N5 Co1 N2 168.56(18) . .
N5 Co1 N6 77.0(2) . .
N6 Co1 N1 92.19(19) . .
N6 Co1 N2 96.52(19) . .
O3 Co2 N3 167.49(18) . .
O3 Co2 N4 91.30(18) . .
O3 Co2 N7 95.0(2) . 7_656
O3 Co2 N8 91.29(17) . 7_656
O4 Co2 O3 91.5(2) . .
O4 Co2 N3 84.14(19) . .
O4 Co2 N4 96.44(19) . .
O4 Co2 N7 165.47(19) . 7_656
O4 Co2 N8 90.2(2) . 7_656
N3 Co2 N8 100.41(17) . 7_656
N4 Co2 N3 77.61(17) . .
N4 Co2 N7 96.41(18) . 7_656
N4 Co2 N8 172.9(2) . 7_656
N7 Co2 N3 92.0(2) 7_656 .
N7 Co2 N8 76.7(2) 7_656 7_656
C23 O1 Co1 123.5(4) . .
C25 O2 Co1 125.9(4) . .
C38 O3 Co2 124.7(5) . .
C40 O4 Co2 125.2(5) . .
C1 N1 Co1 130.0(4) . .
C4 N1 Co1 114.1(3) . .
C4 N1 C1 115.9(5) . .
C5 N2 Co1 113.8(4) . .
C5 N2 C6 116.8(5) . .
C6 N2 Co1 129.4(4) . .
C3 N3 Co2 129.0(4) . .
C4 N3 Co2 113.7(3) . .
C4 N3 C3 116.8(5) . .
C5 N4 Co2 114.7(4) . .
C8 N4 Co2 128.2(4) . .
C8 N4 C5 116.7(5) . .
C9 N5 Co1 127.1(4) . .
C12 N5 Co1 115.0(4) . .
C12 N5 C9 117.9(5) . .
C13 N6 Co1 114.1(4) . .
C16 N6 Co1 129.7(4) . .
C16 N6 C13 116.0(5) . .
C11 N7 Co2 129.0(4) . 6_466
C12 N7 Co2 115.0(4) . 6_466
C12 N7 C11 115.9(5) . .
C13 N8 Co2 114.1(4) . 6_466
C13 N8 C14 115.7(5) . .
C14 N8 Co2 129.9(4) . 6_466
N1 C1 H1 118.7 . .
N1 C1 C2 122.7(5) . .
C2 C1 H1 118.7 . .
C1 C2 H2 121.6 . .
C3 C2 C1 116.7(5) . .
C3 C2 H2 121.6 . .
N3 C3 C2 121.9(5) . .
N3 C3 H3 119.1 . .
C2 C3 H3 119.1 . .
N1 C4 C5 116.8(5) . .
N3 C4 N1 126.1(5) . .
N3 C4 C5 117.1(5) . .
N2 C5 N4 126.2(5) . .
N2 C5 C4 117.9(5) . .
N4 C5 C4 115.9(5) . .
N2 C6 H6 119.1 . .
N2 C6 C7 121.9(6) . .
C7 C6 H6 119.1 . .
C6 C7 H7 121.3 . .
C6 C7 C8 117.4(5) . .
C8 C7 H7 121.3 . .
N4 C8 C7 121.1(5) . .
N4 C8 H8 119.5 . .
C7 C8 H8 119.5 . .
N5 C9 H9 119.9 . .
N5 C9 C10 120.3(6) . .
C10 C9 H9 119.9 . .
C9 C10 H10 121.1 . .
C11 C10 C9 117.9(6) . .
C11 C10 H10 121.1 . .
N7 C11 C10 121.8(6) . .
N7 C11 H11 119.1 . .
C10 C11 H11 119.1 . .
N5 C12 N7 126.2(6) . .
N5 C12 C13 117.4(5) . .
N7 C12 C13 116.4(5) . .
N6 C13 C12 115.8(5) . .
N8 C13 N6 126.7(5) . .
N8 C13 C12 117.5(5) . .
N8 C14 H14 119.0 . .
N8 C14 C15 122.0(6) . .
C15 C14 H14 119.0 . .
C14 C15 H15 121.1 . .
C14 C15 C16 117.8(6) . .
C16 C15 H15 121.1 . .
N6 C16 C15 121.8(6) . .
N6 C16 H16 119.1 . .
C15 C16 H16 119.1 . .
O1 C23 C24 125.4(6) . .
O1 C23 C22 114.4(7) . .
O1 C23 C22A 114.4(7) . .
C24 C23 C22 120.2(7) . .
C24 C23 C22A 120.2(7) . .
C23 C24 H24 117.5 . .
C23 C24 C25 125.1(6) . .
C25 C24 H24 117.5 . .
O2 C25 C24 123.8(6) . .
O2 C25 C26 116.2(6) . .
C24 C25 C26 120.0(6) . .
C27 C26 C25 118.0(6) . .
C31 C26 C25 122.6(7) . .
C31 C26 C27 119.3(7) . .
C26 C27 H27 120.1 . .
C28 C27 C26 119.8(8) . .
C28 C27 H27 120.1 . .
C27 C28 H28 120.4 . .
C29 C28 C27 119.2(9) . .
C29 C28 H28 120.4 . .
C28 C29 H29 119.2 . .
C28 C29 C30 121.6(8) . .
C30 C29 H29 119.2 . .
C29 C30 H30 120.4 . .
C29 C30 C31 119.2(8) . .
C31 C30 H30 120.4 . .
C26 C31 H31 119.6 . .
C30 C31 C26 120.7(8) . .
C30 C31 H31 119.6 . .
O3 C38 C39 125.4(6) . .
O3 C38 C37 114.5(7) . .
O3 C38 C37A 123.4(17) . .
C39 C38 C37 120.1(7) . .
C39 C38 C37A 111.2(17) . .
C38 C39 H39 117.0 . .
C38 C39 C40 126.0(7) . .
C40 C39 H39 117.0 . .
O4 C40 C39 125.0(7) . .
O4 C40 C41 115.6(10) . .
O4 C40 C41A 112.6(18) . .
C39 C40 C41 119.5(10) . .
C39 C40 C41A 122.0(17) . .
C18 C17 H17 119.3 . .
C18 C17 C22 121.5(17) . .
C22 C17 H17 119.3 . .
C17 C18 H18 120.0 . .
C17 C18 C19 120.0(18) . .
C19 C18 H18 120.0 . .
C18 C19 H19 121.3 . .
C20 C19 C18 117.4(17) . .
C20 C19 H19 121.3 . .
C19 C20 H20 118.8 . .
C19 C20 C21 122.5(18) . .
C21 C20 H20 118.8 . .
C20 C21 H21 119.6 . .
C20 C21 C22 120.9(17) . .
C22 C21 H21 119.6 . .
C17 C22 C23 120.6(11) . .
C21 C22 C23 122.0(12) . .
C21 C22 C17 117.5(13) . .
C33 C32 H32 120.7 . .
C37 C32 H32 120.7 . .
C37 C32 C33 118.7(12) . .
C32 C33 H33 120.1 . .
C34 C33 C32 119.8(11) . .
C34 C33 H33 120.1 . .
C33 C34 H34 118.7 . .
C35 C34 C33 122.5(12) . .
C35 C34 H34 118.7 . .
C34 C35 H35 121.9 . .
C34 C35 C36 116.2(14) . .
C36 C35 H35 121.9 . .
C35 C36 H36 118.4 . .
C37 C36 C35 123.2(12) . .
C37 C36 H36 118.4 . .
C32 C37 C38 121.6(10) . .
C32 C37 C36 119.2(9) . .
C36 C37 C38 119.1(8) . .
C42 C41 C40 121.2(17) . .
C46 C41 C40 119.9(19) . .
C46 C41 C42 118.9(12) . .
C41 C42 H42 120.4 . .
C43 C42 C41 119.2(14) . .
C43 C42 H42 120.4 . .
C42 C43 H43 120.1 . .
C44 C43 C42 119.8(14) . .
C44 C43 H43 120.1 . .
C43 C44 H44 119.9 . .
C45 C44 C43 120.3(14) . .
C45 C44 H44 119.9 . .
C44 C45 H45 119.6 . .
C44 C45 C46 120.8(17) . .
C46 C45 H45 119.6 . .
C41 C46 C45 120.9(17) . .
C41 C46 H46 119.6 . .
C45 C46 H46 119.6 . .
C18A C17A H17A 121.0 . .
C22A C17A H17A 121.0 . .
C22A C17A C18A 118.1(19) . .
C17A C18A H18A 118.8 . .
C19A C18A C17A 122(2) . .
C19A C18A H18A 118.8 . .
C18A C19A H19A 120.1 . .
C18A C19A C20A 120(2) . .
C20A C19A H19A 120.1 . .
C19A C20A H20A 120.6 . .
C21A C20A C19A 119(2) . .
C21A C20A H20A 120.6 . .
C20A C21A H21A 118.9 . .
C20A C21A C22A 122.3(19) . .
C22A C21A H21A 118.9 . .
C17A C22A C23 126.5(13) . .
C17A C22A C21A 118.0(15) . .
C21A C22A C23 115.4(12) . .
C36A C37A C38 111(2) . .
C36A C37A C32A 120.0 . .
C32A C37A C38 127.1(15) . .
C37A C36A H36A 120.0 . .
C35A C36A C37A 120.0 . .
C35A C36A H36A 120.0 . .
C36A C35A H35A 120.0 . .
C36A C35A C34A 120.0 . .
C34A C35A H35A 120.0 . .
C35A C34A H34A 120.0 . .
C33A C34A C35A 120.0 . .
C33A C34A H34A 120.0 . .
C34A C33A H33A 120.0 . .
C34A C33A C32A 120.00(5) . .
C32A C33A H33A 120.0 . .
C37A C32A H32A 120.0 . .
C33A C32A C37A 120.0 . .
C33A C32A H32A 120.0 . .
C42A C41A C40 125(3) . .
C46A C41A C40 123(3) . .
C46A C41A C42A 111(2) . .
C41A C42A H42A 118.0 . .
C43A C42A C41A 124(2) . .
C43A C42A H42A 118.0 . .
C42A C43A H43A 119.7 . .
C42A C43A C44A 121(2) . .
C44A C43A H43A 119.7 . .
C43A C44A H44A 122.7 . .
C45A C44A C43A 115(2) . .
C45A C44A H44A 122.7 . .
C44A C45A H45A 118.3 . .
C46A C45A C44A 123(3) . .
C46A C45A H45A 118.3 . .
C41A C46A H46A 118.1 . .
C45A C46A C41A 124(3) . .
C45A C46A H46A 118.1 . .
Cl1 C49 H49A 111.9 . .
Cl1 C49 H49B 111.9 . .
Cl2 C49 Cl1 99(5) . .
Cl2 C49 H49A 111.9 . .
Cl2 C49 H49B 111.9 . .
H49A C49 H49B 109.6 . .
Cl1A C49A H49C 110.2 . .
Cl1A C49A H49D 110.2 . .
Cl2A C49A Cl1A 107(3) . .
Cl2A C49A H49C 110.2 . .
Cl2A C49A H49D 110.2 . .
H49C C49A H49D 108.5 . .
O5 S1 O6 115.0(3) . .
O5 S1 O7 115.6(3) . .
O5 S1 C47 104.3(3) . .
O6 S1 C47 101.4(3) . .
O7 S1 O6 114.8(3) . .
O7 S1 C47 103.2(4) . .
F1 C47 S1 112.2(5) . .
F1 C47 F3 107.4(6) . .
F2 C47 S1 111.5(6) . .
F2 C47 F1 108.8(7) . .
F2 C47 F3 107.6(6) . .
F3 C47 S1 109.2(6) . .
O8 S2 O9 115.2(3) . .
O8 S2 C48 102.4(4) . .
O9 S2 C48 103.2(4) . .
O10 S2 O8 115.9(3) . .
O10 S2 O9 114.8(3) . .
O10 S2 C48 102.7(3) . .
F4 C48 S2 110.7(5) . .
F4 C48 F6 108.0(7) . .
F5 C48 S2 110.6(6) . .
F5 C48 F4 108.1(7) . .
F5 C48 F6 108.5(7) . .
F6 C48 S2 110.8(6) . .
C1G O12 C1F 113.4 . .
H1EA C1E H1EB 109.5 . .
H1EA C1E H1EC 109.5 . .
H1EB C1E H1EC 109.5 . .
C1F C1E H1EA 109.5 . .
C1F C1E H1EB 109.5 . .
C1F C1E H1EC 109.5 . .
O12 C1F C1E 108.8 . .
O12 C1F H1FA 109.9 . .
O12 C1F H1FB 109.9 . .
C1E C1F H1FA 109.9 . .
C1E C1F H1FB 109.9 . .
H1FA C1F H1FB 108.3 . .
O12 C1G H1GA 109.9 . .
O12 C1G H1GB 109.9 . .
O12 C1G C1H 108.8 . .
H1GA C1G H1GB 108.3 . .
C1H C1G H1GA 109.9 . .
C1H C1G H1GB 109.9 . .
C1G C1H H1HA 109.5 . .
C1G C1H H1HB 109.5 . .
C1G C1H H1HC 109.5 . .
H1HA C1H H1HB 109.5 . .
H1HA C1H H1HC 109.5 . .
H1HB C1H H1HC 109.5 . .
C1B O11 C1C 113.5 . .
H1AA C1A H1AB 109.5 . .
H1AA C1A H1AC 109.5 . .
H1AB C1A H1AC 109.5 . .
C1B C1A H1AA 109.5 . .
C1B C1A H1AB 109.5 . .
C1B C1A H1AC 109.5 . .
O11 C1B C1A 108.8 . .
O11 C1B H1BA 109.9 . .
O11 C1B H1BB 109.9 . .
C1A C1B H1BA 109.9 . .
C1A C1B H1BB 109.9 . .
H1BA C1B H1BB 108.3 . .
O11 C1C H1CA 109.9 . .
O11 C1C H1CB 109.9 . .
O11 C1C C1D 108.9 . .
H1CA C1C H1CB 108.3 . .
C1D C1C H1CA 109.9 . .
C1D C1C H1CB 109.9 . .
C1C C1D H1DA 109.5 . .
C1C C1D H1DB 109.5 . .
C1C C1D H1DC 109.5 . .
H1DA C1D H1DB 109.5 . .
H1DA C1D H1DC 109.5 . .
H1DB C1D H1DC 109.5 . .

loop_
_geom_bond_atom_site_label_1
_geom_bond_atom_site_label_2
_geom_bond_distance
_geom_bond_site_symmetry_2
Co1 O1 2.012(4) .
Co1 O2 2.008(4) .
Co1 N1 2.159(5) .
Co1 N2 2.179(5) .
Co1 N5 2.136(5) .
Co1 N6 2.146(5) .
Co2 O3 1.999(4) .
Co2 O4 1.997(4) .
Co2 N3 2.153(5) .
Co2 N4 2.120(5) .
Co2 N7 2.152(5) 7_656
Co2 N8 2.179(5) 7_656
O1 C23 1.276(8) .
O2 C25 1.272(8) .
O3 C38 1.281(9) .
O4 C40 1.259(8) .
N1 C1 1.342(7) .
N1 C4 1.341(7) .
N2 C5 1.315(7) .
N2 C6 1.339(7) .
N3 C3 1.353(7) .
N3 C4 1.325(8) .
N4 C5 1.344(7) .
N4 C8 1.333(7) .
N5 C9 1.351(8) .
N5 C12 1.309(8) .
N6 C13 1.340(7) .
N6 C16 1.334(8) .
N7 Co2 2.152(5) 6_466
N7 C11 1.355(8) .
N7 C12 1.338(7) .
N8 Co2 2.179(5) 6_466
N8 C13 1.325(8) .
N8 C14 1.347(8) .
C1 H1 0.9500 .
C1 C2 1.383(9) .
C2 H2 0.9500 .
C2 C3 1.373(9) .
C3 H3 0.9500 .
C4 C5 1.486(7) .
C6 H6 0.9500 .
C6 C7 1.372(8) .
C7 H7 0.9500 .
C7 C8 1.393(9) .
C8 H8 0.9500 .
C9 H9 0.9500 .
C9 C10 1.386(9) .
C10 H10 0.9500 .
C10 C11 1.369(9) .
C11 H11 0.9500 .
C12 C13 1.478(7) .
C14 H14 0.9500 .
C14 C15 1.362(9) .
C15 H15 0.9500 .
C15 C16 1.375(10) .
C16 H16 0.9500 .
C23 C24 1.386(10) .
C23 C22 1.484(10) .
C23 C22A 1.484(10) .
C24 H24 0.9500 .
C24 C25 1.411(10) .
C25 C26 1.501(10) .
C26 C27 1.392(11) .
C26 C31 1.378(10) .
C27 H27 0.9500 .
C27 C28 1.383(11) .
C28 H28 0.9500 .
C28 C29 1.367(14) .
C29 H29 0.9500 .
C29 C30 1.369(13) .
C30 H30 0.9500 .
C30 C31 1.372(11) .
C31 H31 0.9500 .
C38 C39 1.397(11) .
C38 C37 1.488(11) .
C38 C37A 1.63(3) .
C39 H39 0.9500 .
C39 C40 1.403(11) .
C40 C41 1.492(12) .
C40 C41A 1.503(14) .
C17 H17 0.9500 .
C17 C18 1.36(2) .
C17 C22 1.43(2) .
C18 H18 0.9500 .
C18 C19 1.44(3) .
C19 H19 0.9500 .
C19 C20 1.37(2) .
C20 H20 0.9500 .
C20 C21 1.38(2) .
C21 H21 0.9500 .
C21 C22 1.39(2) .
C32 H32 0.9500 .
C32 C33 1.417(15) .
C32 C37 1.392(13) .
C33 H33 0.9500 .
C33 C34 1.389(18) .
C34 H34 0.9500 .
C34 C35 1.386(18) .
C35 H35 0.9500 .
C35 C36 1.395(14) .
C36 H36 0.9500 .
C36 C37 1.396(15) .
C41 C42 1.42(3) .
C41 C46 1.34(2) .
C42 H42 0.9500 .
C42 C43 1.386(18) .
C43 H43 0.9500 .
C43 C44 1.37(2) .
C44 H44 0.9500 .
C44 C45 1.35(2) .
C45 H45 0.9500 .
C45 C46 1.381(19) .
C46 H46 0.9500 .
C17A H17A 0.9500 .
C17A C18A 1.42(3) .
C17A C22A 1.40(2) .
C18A H18A 0.9500 .
C18A C19A 1.37(3) .
C19A H19A 0.9500 .
C19A C20A 1.41(3) .
C20A H20A 0.9500 .
C20A C21A 1.36(3) .
C21A H21A 0.9500 .
C21A C22A 1.44(2) .
C37A C36A 1.3900 .
C37A C32A 1.3900 .
C36A H36A 0.9500 .
C36A C35A 1.3900 .
C35A H35A 0.9500 .
C35A C34A 1.3900 .
C34A H34A 0.9500 .
C34A C33A 1.3900 .
C33A H33A 0.9500 .
C33A C32A 1.3900 .
C32A H32A 0.9500 .
C41A C42A 1.45(4) .
C41A C46A 1.40(3) .
C42A H42A 0.9500 .
C42A C43A 1.36(3) .
C43A H43A 0.9500 .
C43A C44A 1.39(3) .
C44A H44A 0.9500 .
C44A C45A 1.39(3) .
C45A H45A 0.9500 .
C45A C46A 1.36(3) .
C46A H46A 0.9500 .
Cl1 C49 1.80(4) .
Cl2 C49 1.80(4) .
C49 H49A 0.9900 .
C49 H49B 0.9900 .
Cl1A C49A 1.81(4) .
Cl2A C49A 1.80(4) .
C49A H49C 0.9900 .
C49A H49D 0.9900 .
S1 O5 1.427(5) .
S1 O6 1.451(4) .
S1 O7 1.427(5) .
S1 C47 1.811(8) .
F1 C47 1.330(8) .
F2 C47 1.322(10) .
F3 C47 1.334(9) .
S2 O8 1.439(5) .
S2 O9 1.442(5) .
S2 O10 1.427(5) .
S2 C48 1.825(8) .
F4 C48 1.338(9) .
F5 C48 1.325(9) .
F6 C48 1.341(10) .
O12 C1F 1.4197 .
O12 C1G 1.4188 .
C1E H1EA 0.9800 .
C1E H1EB 0.9800 .
C1E H1EC 0.9800 .
C1E C1F 1.5186 .
C1F H1FA 0.9900 .
C1F H1FB 0.9900 .
C1G H1GA 0.9900 .
C1G H1GB 0.9900 .
C1G C1H 1.5192 .
C1H H1HA 0.9800 .
C1H H1HB 0.9800 .
C1H H1HC 0.9800 .
O11 C1B 1.4181 .
O11 C1C 1.4202 .
C1A H1AA 0.9800 .
C1A H1AB 0.9800 .
C1A H1AC 0.9800 .
C1A C1B 1.5184 .
C1B H1BA 0.9900 .
C1B H1BB 0.9900 .
C1C H1CA 0.9900 .
C1C H1CB 0.9900 .
C1C C1D 1.5181 .
C1D H1DA 0.9800 .
C1D H1DB 0.9800 .
C1D H1DC 0.9800 .

loop_
_geom_torsion_atom_site_label_1
_geom_torsion_atom_site_label_2
_geom_torsion_atom_site_label_3
_geom_torsion_atom_site_label_4
_geom_torsion
_geom_torsion_site_symmetry_1
Co1 O1 C23 C24 -21.6(9) .
Co1 O1 C23 C22 158.3(5) .
Co1 O1 C23 C22A 158.3(5) .
Co1 O2 C25 C24 11.9(9) .
Co1 O2 C25 C26 -167.3(4) .
Co1 N1 C1 C2 -176.3(5) .
Co1 N1 C4 N3 176.3(5) .
Co1 N1 C4 C5 -2.8(7) .
Co1 N2 C5 N4 -176.2(4) .
Co1 N2 C5 C4 3.8(6) .
Co1 N2 C6 C7 175.6(4) .
Co1 N5 C9 C10 -179.4(4) .
Co1 N5 C12 N7 -180.0(5) .
Co1 N5 C12 C13 -2.8(6) .
Co1 N6 C13 N8 -172.0(4) .
Co1 N6 C13 C12 9.4(6) .
Co1 N6 C16 C15 172.9(5) .
Co2 O3 C38 C39 -3.8(10) .
Co2 O3 C38 C37 174.2(6) .
Co2 O3 C38 C37A 178(5) .
Co2 O4 C40 C39 14.3(10) .
Co2 O4 C40 C41 -165.0(17) .
Co2 O4 C40 C41A -159(4) .
Co2 N3 C3 C2 171.3(5) .
Co2 N3 C4 N1 -171.8(5) .
Co2 N3 C4 C5 7.3(7) .
Co2 N4 C5 N2 172.4(4) .
Co2 N4 C5 C4 -7.6(6) .
Co2 N4 C8 C7 -172.1(4) .
Co2 N7 C11 C10 177.4(5) 6_466
Co2 N7 C12 N5 -177.2(5) 6_466
Co2 N7 C12 C13 5.6(6) 6_466
Co2 N8 C13 N6 -175.6(4) 6_466
Co2 N8 C13 C12 3.0(6) 6_466
Co2 N8 C14 C15 171.1(5) 6_466
O1 C23 C24 C25 -2.1(11) .
O1 C23 C22 C17 160.8(14) .
O1 C23 C22 C21 -20.6(16) .
O1 C23 C22A C17A 177.7(18) .
O1 C23 C22A C21A -5.4(18) .
O2 C25 C26 C27 23.8(9) .
O2 C25 C26 C31 -159.3(7) .
O3 C38 C39 C40 -4.5(12) .
O3 C38 C37 C32 150.8(9) .
O3 C38 C37 C36 -31.6(12) .
O3 C38 C37A C36A 11(7) .
O3 C38 C37A C32A 176(5) .
O4 C40 C41 C42 -155(2) .
O4 C40 C41 C46 24(4) .
O4 C40 C41A C42A 153(6) .
O4 C40 C41A C46A -14(9) .
N1 C1 C2 C3 0.3(11) .
N1 C4 C5 N2 -0.7(8) .
N1 C4 C5 N4 179.3(5) .
N2 C6 C7 C8 0.9(8) .
N3 C4 C5 N2 -179.9(5) .
N3 C4 C5 N4 0.1(8) .
N5 C9 C10 C11 -0.8(9) .
N5 C12 C13 N6 -4.5(7) .
N5 C12 C13 N8 176.7(5) .
N7 C12 C13 N6 172.9(5) .
N7 C12 C13 N8 -5.8(7) .
N8 C14 C15 C16 3.2(10) .
C1 N1 C4 N3 -0.9(9) .
C1 N1 C4 C5 180.0(6) .
C1 C2 C3 N3 -0.5(11) .
C3 N3 C4 N1 0.7(9) .
C3 N3 C4 C5 179.8(5) .
C4 N1 C1 C2 0.3(10) .
C4 N3 C3 C2 0.0(10) .
C5 N2 C6 C7 -1.6(8) .
C5 N4 C8 C7 -0.2(9) .
C6 N2 C5 N4 1.4(8) .
C6 N2 C5 C4 -178.6(5) .
C6 C7 C8 N4 0.0(9) .
C8 N4 C5 N2 -0.5(8) .
C8 N4 C5 C4 179.5(5) .
C9 N5 C12 N7 -0.8(8) .
C9 N5 C12 C13 176.4(5) .
C9 C10 C11 N7 -0.6(10) .
C11 N7 C12 N5 -0.6(9) .
C11 N7 C12 C13 -177.8(5) .
C12 N5 C9 C10 1.5(8) .
C12 N7 C11 C10 1.3(9) .
C13 N6 C16 C15 -1.4(9) .
C13 N8 C14 C15 -1.7(9) .
C14 N8 C13 N6 -1.7(8) .
C14 N8 C13 C12 177.0(5) .
C14 C15 C16 N6 -1.6(10) .
C16 N6 C13 N8 3.2(8) .
C16 N6 C13 C12 -175.5(5) .
C23 C24 C25 O2 7.7(11) .
C23 C24 C25 C26 -173.1(6) .
C24 C23 C22 C17 -19.3(16) .
C24 C23 C22 C21 159.3(14) .
C24 C23 C22A C17A -2(2) .
C24 C23 C22A C21A 174.6(17) .
C24 C25 C26 C27 -155.4(7) .
C24 C25 C26 C31 21.5(10) .
C25 C26 C27 C28 175.2(8) .
C25 C26 C31 C30 -175.9(7) .
C26 C27 C28 C29 1.0(14) .
C27 C26 C31 C30 0.9(12) .
C27 C28 C29 C30 0.7(15) .
C28 C29 C30 C31 -1.6(14) .
C29 C30 C31 C26 0.7(12) .
C31 C26 C27 C28 -1.8(13) .
C38 C39 C40 O4 -1.3(12) .
C38 C39 C40 C41 178.0(19) .
C38 C39 C40 C41A 171(4) .
C38 C37A C36A C35A 166(8) .
C38 C37A C32A C33A -164(10) .
C39 C38 C37 C32 -31.0(14) .
C39 C38 C37 C36 146.6(9) .
C39 C38 C37A C36A -167(4) .
C39 C38 C37A C32A -2(8) .
C39 C40 C41 C42 26(4) .
C39 C40 C41 C46 -156(2) .
C39 C40 C41A C42A -20(9) .
C39 C40 C41A C46A 172(5) .
C40 C41 C42 C43 -178(2) .
C40 C41 C46 C45 178(2) .
C40 C41A C42A C43A 179(5) .
C40 C41A C46A C45A 174(5) .
C17 C18 C19 C20 6(4) .
C18 C17 C22 C23 180.0(15) .
C18 C17 C22 C21 1(2) .
C18 C19 C20 C21 -5(3) .
C19 C20 C21 C22 2(3) .
C20 C21 C22 C23 -178.8(13) .
C20 C21 C22 C17 0(2) .
C22 C23 C24 C25 177.9(6) .
C22 C17 C18 C19 -4(3) .
C32 C33 C34 C35 -5(2) .
C33 C32 C37 C38 175.4(10) .
C33 C32 C37 C36 -2.2(17) .
C33 C34 C35 C36 6(2) .
C34 C35 C36 C37 -5.6(19) .
C35 C36 C37 C38 -173.9(10) .
C35 C36 C37 C32 3.7(18) .
C37 C38 C39 C40 177.5(8) .
C37 C32 C33 C34 2.8(19) .
C41 C42 C43 C44 0(3) .
C42 C41 C46 C45 -4(4) .
C42 C43 C44 C45 -2(3) .
C43 C44 C45 C46 2(4) .
C44 C45 C46 C41 1(4) .
C46 C41 C42 C43 3(4) .
C17A C18A C19A C20A -8(5) .
C18A C17A C22A C23 -179.3(15) .
C18A C17A C22A C21A 4(3) .
C18A C19A C20A C21A 10(4) .
C19A C20A C21A C22A -6(4) .
C20A C21A C22A C23 -178.2(19) .
C20A C21A C22A C17A -1(3) .
C22A C23 C24 C25 177.9(6) .
C22A C17A C18A C19A 0(4) .
C37A C38 C39 C40 174(4) .
C37A C36A C35A C34A 0.0 .
C36A C37A C32A C33A 0.0 .
C36A C35A C34A C33A 0.0 .
C35A C34A C33A C32A 0.0 .
C34A C33A C32A C37A 0.0 .
C32A C37A C36A C35A 0.0 .
C41A C42A C43A C44A 19(7) .
C42A C41A C46A C45A 5(10) .
C42A C43A C44A C45A -17(6) .
C43A C44A C45A C46A 10(8) .
C44A C45A C46A C41A -5(9) .
C46A C41A C42A C43A -12(9) .
O5 S1 C47 F1 -64.7(7) .
O5 S1 C47 F2 57.7(5) .
O5 S1 C47 F3 176.4(5) .
O6 S1 C47 F1 175.6(6) .
O6 S1 C47 F2 -62.1(5) .
O6 S1 C47 F3 56.7(6) .
O7 S1 C47 F1 56.4(7) .
O7 S1 C47 F2 178.8(5) .
O7 S1 C47 F3 -62.5(6) .
O8 S2 C48 F4 -57.8(6) .
O8 S2 C48 F5 62.0(7) .
O8 S2 C48 F6 -177.6(5) .
O9 S2 C48 F4 -177.8(5) .
O9 S2 C48 F5 -58.0(7) .
O9 S2 C48 F6 62.4(6) .
O10 S2 C48 F4 62.6(6) .
O10 S2 C48 F5 -177.6(6) .
O10 S2 C48 F6 -57.2(6) .
C1F O12 C1G C1H 179.9 .
C1G O12 C1F C1E -180.0 .
C1B O11 C1C C1D -179.9 .
C1C O11 C1B C1A 179.9 .

loop_
_twin_individual_id
_twin_individual_mass_fraction_refined
1 0.50(2)
2 0.516(12)
3 -0.007(13)
4 -0.012(12)
